data_4322384
loop_
_publ_author_name
'Christine A. Goddard'
'R. H. Holm'

_publ_section_title
;
 Synthesis and Reactivity Aspects of the Bis(dithiolene) Chalcogenide
 Series [WIVQ(S2C2R2)2]2- (Q = O, S, Se)
;
_journal_name_full 'Inorganic Chemistry'
_journal_page_first 5389
_journal_page_last 5398
_journal_paper_doi 10.1021/ic9903329
_journal_volume 38
_journal_year 1999
_chemical_formula_sum 'C48 H68 N2 O S5 W'
_chemical_formula_weight 1033.19
_chemical_name_systematic
;
 ?
;
_space_group_IT_number 14
_symmetry_cell_setting monoclinic
_symmetry_space_group_name_Hall '-P 2yn'
_symmetry_space_group_name_H-M 'P 1 21/n 1'
_atom_sites_solution_hydrogens geom
_atom_sites_solution_primary direct
_atom_sites_solution_secondary difmap
_audit_creation_method SHELXL
_cell_angle_alpha 90.00
_cell_angle_beta 98.9260(10)
_cell_angle_gamma 90.00
_cell_formula_units_Z 4
_cell_length_a 10.7384(4)
_cell_length_b 19.0581(7)
_cell_length_c 23.7849(8)
_cell_measurement_temperature 213(2)
_cell_volume 4808.7(3)
_computing_cell_refinement 'Bruker SMART'
_computing_data_collection 'Bruker SMART'
_computing_data_reduction 'Bruker SHELXTL'
_computing_molecular_graphics 'Bruker SHELXTL'
_computing_publication_material 'Bruker SHELXTL'
_computing_structure_refinement 'SHELXL-93 (Sheldrick, 1993)'
_computing_structure_solution 'SHELXS-86 (Sheldrick, 1990)'
_diffrn_ambient_temperature 213(2)
_diffrn_measurement_method 'phi and omega scans'
_diffrn_radiation_monochromator graphite
_diffrn_radiation_source 'fine-focus sealed tube'
_diffrn_radiation_type MoK\a
_diffrn_radiation_wavelength 0.71073
_diffrn_reflns_av_R_equivalents 0.0606
_diffrn_reflns_av_sigmaI/netI 0.0739
_diffrn_reflns_limit_h_max 14
_diffrn_reflns_limit_h_min -14
_diffrn_reflns_limit_k_max 25
_diffrn_reflns_limit_k_min -16
_diffrn_reflns_limit_l_max 28
_diffrn_reflns_limit_l_min -31
_diffrn_reflns_number 25231
_diffrn_reflns_theta_max 25.00
_diffrn_reflns_theta_min 1.38
_exptl_absorpt_coefficient_mu 2.656
_exptl_absorpt_correction_type none
_exptl_crystal_density_diffrn 1.427
_exptl_crystal_F_000 2128
_refine_diff_density_max 1.604
_refine_diff_density_min -0.865
_refine_diff_density_rms 0.089
_refine_ls_extinction_method none
_refine_ls_goodness_of_fit_all 1.110
_refine_ls_goodness_of_fit_obs 1.244
_refine_ls_matrix_type full
_refine_ls_number_parameters 561
_refine_ls_number_reflns 8428
_refine_ls_number_restraints 6
_refine_ls_restrained_S_all 1.115
_refine_ls_restrained_S_obs 1.244
_refine_ls_R_factor_all 0.0845
_refine_ls_R_factor_obs 0.0423
_refine_ls_shift/esd_max -0.011
_refine_ls_shift/esd_mean 0.000
_refine_ls_structure_factor_coef Fsqd
_refine_ls_weighting_details
; 
 [0.00000+1.00000exp(2.00(sin\q/\l)^2^)]/
   [\s^2^(Fo^2^)+0.0000+0.0000*P+(0.0541P)^2^+0.0000sin\q/\l]
 where P = 0.33333Fo^2^ + 0.66667Fc^2^
;
_refine_ls_weighting_scheme calc
_refine_ls_wR_factor_all 0.1085
_refine_ls_wR_factor_obs 0.0938
_reflns_number_observed 5270
_reflns_number_total 8447
_reflns_observed_criterion >2sigma(I)
_cod_data_source_file ic9903329_6.cif
_cod_data_source_block cag16a
_cod_database_code 4322384

loop_
_symmetry_equiv_pos_as_xyz
'x, y, z'
'-x+1/2, y+1/2, -z+1/2'
'-x, -y, -z'
'x-1/2, -y-1/2, z-1/2'

loop_
_atom_site_aniso_label
_atom_site_aniso_U_11
_atom_site_aniso_U_22
_atom_site_aniso_U_33
_atom_site_aniso_U_23
_atom_site_aniso_U_13
_atom_site_aniso_U_12
W1 0.04272(14) 0.0603(2) 0.0461(2) 0.0028(2) 0.01370(10) -0.0042(2)
S1 0.0421(8) 0.0712(12) 0.0659(11) -0.0009(10) 0.0217(8) -0.0004(9)
S2 0.0395(7) 0.0531(10) 0.0609(10) -0.0006(8) 0.0178(7) 0.0003(8)
S3 0.0417(7) 0.0734(13) 0.0507(9) -0.0021(9) 0.0158(7) -0.0043(9)
S4 0.0405(7) 0.103(2) 0.0465(9) 0.0041(10) 0.0169(7) -0.0059(10)
S5 0.0740(12) 0.0660(14) 0.0601(11) 0.0010(9) 0.0111(9) -0.0034(10)
C1 0.050(3) 0.048(4) 0.066(4) 0.004(3) 0.024(3) 0.003(3)
C2 0.055(4) 0.045(4) 0.088(5) -0.002(4) 0.038(4) -0.012(3)
C3 0.056(4) 0.065(5) 0.117(6) -0.002(5) 0.043(4) 0.000(4)
C4 0.065(5) 0.063(6) 0.175(10) -0.018(7) 0.058(6) -0.004(5)
C5 0.099(7) 0.056(5) 0.158(10) -0.022(6) 0.091(7) -0.020(5)
C6 0.110(7) 0.066(6) 0.105(7) -0.013(5) 0.056(6) -0.020(5)
C7 0.075(5) 0.059(5) 0.095(6) -0.011(5) 0.043(5) -0.009(4)
C8 0.050(4) 0.053(4) 0.057(4) 0.006(3) 0.017(3) 0.002(3)
C9 0.049(4) 0.055(5) 0.064(4) -0.006(4) 0.023(3) 0.002(4)
C10 0.061(4) 0.051(5) 0.117(7) 0.000(5) 0.040(4) 0.004(4)
C11 0.090(6) 0.053(5) 0.152(9) -0.021(6) 0.068(6) -0.010(5)
C12 0.061(5) 0.093(7) 0.137(8) -0.048(6) 0.055(5) -0.026(5)
C13 0.051(4) 0.090(7) 0.096(6) -0.039(5) 0.026(4) -0.004(5)
C14 0.055(4) 0.053(4) 0.075(5) -0.012(4) 0.021(4) -0.002(4)
C15 0.044(3) 0.063(4) 0.047(4) 0.004(3) 0.015(3) -0.008(3)
C16 0.041(3) 0.059(4) 0.045(4) 0.005(3) 0.015(3) 0.001(3)
C17 0.048(3) 0.061(5) 0.056(4) 0.000(4) 0.019(3) -0.002(4)
C18 0.055(4) 0.078(5) 0.065(5) 0.008(4) 0.034(4) -0.003(4)
C19 0.067(4) 0.078(5) 0.054(4) 0.006(4) 0.026(3) 0.008(5)
C20 0.064(4) 0.069(5) 0.041(4) 0.001(3) 0.017(3) 0.001(4)
C21 0.048(3) 0.065(5) 0.050(4) 0.011(3) 0.010(3) -0.005(3)
C22 0.045(3) 0.072(5) 0.035(3) 0.004(3) 0.012(3) -0.010(3)
C23 0.048(4) 0.084(5) 0.052(4) 0.007(4) 0.020(3) 0.008(4)
C24 0.053(4) 0.090(6) 0.063(4) 0.020(4) 0.015(3) 0.014(4)
C25 0.059(4) 0.099(6) 0.059(4) 0.024(5) 0.011(4) 0.019(5)
C26 0.044(4) 0.126(7) 0.061(5) -0.004(5) -0.004(3) 0.022(5)
C27 0.045(4) 0.137(8) 0.056(4) 0.025(5) 0.008(3) -0.001(5)
C28 0.051(4) 0.106(7) 0.045(4) 0.012(4) 0.015(3) -0.009(4)
N1 0.044(3) 0.067(4) 0.056(3) 0.001(3) 0.021(3) -0.001(3)
C29 0.057(4) 0.075(6) 0.080(5) 0.013(4) 0.027(4) 0.000(4)
C30 0.078(5) 0.070(6) 0.100(6) -0.018(5) 0.040(5) -0.013(5)
C31 0.056(4) 0.176(10) 0.070(5) -0.015(6) 0.013(4) -0.030(6)
C32 0.076(6) 0.301(18) 0.064(6) -0.008(8) 0.017(5) -0.020(8)
C33 0.058(4) 0.074(6) 0.087(5) 0.016(4) 0.035(4) -0.004(4)
C34 0.053(4) 0.080(5) 0.063(4) 0.015(4) 0.026(3) -0.002(4)
C35 0.044(3) 0.094(6) 0.081(5) -0.005(5) 0.030(3) 0.007(4)
C36 0.076(5) 0.084(7) 0.179(10) -0.032(7) 0.053(6) 0.004(5)
N2 0.125(6) 0.049(4) 0.064(4) 0.001(3) -0.003(4) -0.002(4)
C37A 0.361(69) 0.129(30) 0.195(38) 0.065(30) 0.032(42) -0.028(40)
C38A 0.097(17) 0.216(43) 0.117(27) 0.089(27) -0.001(15) 0.074(24)
C39A 0.323(55) 0.324(65) 0.196(37) -0.088(40) -0.052(38) -0.172(53)
C40A 0.176(32) 0.378(82) 0.125(29) 0.112(37) -0.111(24) -0.021(42)
C41A 0.249(48) 0.495(96) 0.420(75) -0.337(73) 0.243(54) -0.175(56)
C42A 0.174(30) 0.311(61) 0.054(18) 0.033(23) -0.014(20) 0.039(38)
C43A 0.394(74) 0.106(26) 0.172(36) -0.027(26) -0.068(43) 0.045(38)
C44A 0.186(46) 0.390(77) 0.066(22) 0.065(32) -0.011(26) 0.003(45)
C37B 0.085(12) 0.157(26) 0.037(11) 0.005(12) 0.007(9) 0.011(14)
C38B 0.438(88) 0.172(40) 0.069(19) -0.032(22) 0.046(32) -0.209(52)
C39B 0.085(15) 0.129(23) 0.211(34) 0.086(23) 0.066(21) 0.026(16)
C40B 0.171(32) 0.237(51) 0.237(53) 0.123(44) -0.147(42) -0.100(35)
C41B 0.088(11) 0.045(9) 0.060(10) 0.001(8) 0.002(9) -0.013(9)
C42B 0.094(13) 0.059(10) 0.060(14) 0.003(10) 0.011(13) 0.001(9)
C43B 0.154(17) 0.063(10) 0.035(8) -0.010(7) 0.038(9) -0.063(12)
C44B 0.114(16) 0.060(12) 0.078(15) -0.006(10) 0.043(13) -0.051(12)

loop_
_atom_site_label
_atom_site_type_symbol
_atom_site_fract_x
_atom_site_fract_y
_atom_site_fract_z
_atom_site_U_iso_or_equiv
_atom_site_thermal_displace_type
_atom_site_occupancy
_atom_site_calc_flag
_atom_site_refinement_flags
_atom_site_disorder_group
W1 W -1.23719(2) 0.53984(2) -0.152717(11) 0.04899(10) Uani 1 d . .
S1 S -1.35419(14) 0.61953(10) -0.10690(7) 0.0583(5) Uani 1 d . .
S2 S -1.07150(13) 0.61641(9) -0.11744(7) 0.0501(4) Uani 1 d . .
S3 S -1.13397(14) 0.53184(10) -0.23247(7) 0.0544(4) Uani 1 d . .
S4 S -1.41680(14) 0.53590(12) -0.22273(7) 0.0623(5) Uani 1 d . .
S5 S -1.2193(2) 0.44228(10) -0.10575(8) 0.0667(5) Uani 1 d . .
C1 C -1.2490(6) 0.6797(3) -0.0651(3) 0.053(2) Uani 1 d . .
C2 C -1.3102(6) 0.7263(4) -0.0277(3) 0.060(2) Uani 1 d . .
C3 C -1.4327(7) 0.7493(4) -0.0434(4) 0.076(2) Uani 1 d . .
H3A H -1.4764(7) 0.7361(4) -0.0791(4) 0.091 Uiso 1 calc R .
C4 C -1.4934(8) 0.7909(4) -0.0085(5) 0.097(3) Uani 1 d . .
H4A H -1.5765(8) 0.8061(4) -0.0207(5) 0.116 Uiso 1 calc R .
C5 C -1.4316(10) 0.8099(5) 0.0438(5) 0.097(3) Uani 1 d . .
H5A H -1.4731(10) 0.8377(5) 0.0679(5) 0.116 Uiso 1 calc R .
C6 C -1.3093(9) 0.7890(4) 0.0618(4) 0.090(3) Uani 1 d . .
H6A H -1.2664(9) 0.8026(4) 0.0976(4) 0.108 Uiso 1 calc R .
C7 C -1.2508(8) 0.7473(4) 0.0259(4) 0.073(2) Uani 1 d . .
H7A H -1.1675(8) 0.7326(4) 0.0383(4) 0.088 Uiso 1 calc R .
C8 C -1.1257(6) 0.6784(4) -0.0705(3) 0.052(2) Uani 1 d . .
C9 C -1.0255(6) 0.7263(4) -0.0426(3) 0.055(2) Uani 1 d . .
C10 C -1.0367(7) 0.7985(4) -0.0515(4) 0.074(2) Uani 1 d . .
H10A H -1.1086(7) 0.8169(4) -0.0743(4) 0.088 Uiso 1 calc R .
C11 C -0.9414(9) 0.8437(5) -0.0264(4) 0.093(3) Uani 1 d . .
H11A H -0.9499(9) 0.8924(5) -0.0321(4) 0.111 Uiso 1 calc R .
C12 C -0.8365(8) 0.8175(5) 0.0061(4) 0.093(3) Uani 1 d . .
H12A H -0.7718(8) 0.8480(5) 0.0223(4) 0.111 Uiso 1 calc R .
C13 C -0.8249(7) 0.7454(5) 0.0155(4) 0.077(2) Uani 1 d . .
H13A H -0.7534(7) 0.7273(5) 0.0389(4) 0.093 Uiso 1 calc R .
C14 C -0.9174(6) 0.7009(4) -0.0092(3) 0.060(2) Uani 1 d . .
H14A H -0.9077(6) 0.6523(4) -0.0034(3) 0.072 Uiso 1 calc R .
C15 C -1.2478(6) 0.5156(4) -0.2946(3) 0.050(2) Uani 1 d . .
C16 C -1.1923(5) 0.4979(4) -0.3466(3) 0.047(2) Uani 1 d . .
C17 C -1.0796(6) 0.5305(4) -0.3560(3) 0.054(2) Uani 1 d . .
H17A H -1.0416(6) 0.5647(4) -0.3305(3) 0.065 Uiso 1 calc R .
C18 C -1.0241(7) 0.5119(4) -0.4035(3) 0.064(2) Uani 1 d . .
H18A H -0.9513(7) 0.5355(4) -0.4106(3) 0.076 Uiso 1 calc R .
C19 C -1.0741(7) 0.4604(4) -0.4393(3) 0.064(2) Uani 1 d . .
H19A H -1.0336(7) 0.4468(4) -0.4699(3) 0.077 Uiso 1 calc R .
C20 C -1.1848(6) 0.4280(4) -0.4308(3) 0.057(2) Uani 1 d . .
H20A H -1.2207(6) 0.3929(4) -0.4560(3) 0.068 Uiso 1 calc R .
C21 C -1.2427(6) 0.4475(4) -0.3850(3) 0.054(2) Uani 1 d . .
H21A H -1.3187(6) 0.4256(4) -0.3800(3) 0.065 Uiso 1 calc R .
C22 C -1.3712(6) 0.5173(4) -0.2901(2) 0.050(2) Uani 1 d . .
C23 C -1.4795(6) 0.5116(4) -0.3371(3) 0.060(2) Uani 1 d . .
C24 C -1.4840(6) 0.5497(4) -0.3884(3) 0.068(2) Uani 1 d . .
H24A H -1.4155(6) 0.5782(4) -0.3940(3) 0.081 Uiso 1 calc R .
C25 C -1.5869(7) 0.5454(4) -0.4302(3) 0.072(2) Uani 1 d . .
H25A H -1.5883(7) 0.5708(4) -0.4641(3) 0.086 Uiso 1 calc R .
C26 C -1.6874(6) 0.5046(5) -0.4228(3) 0.078(2) Uani 1 d . .
H26A H -1.7573(6) 0.5017(5) -0.4519(3) 0.094 Uiso 1 calc R .
C27 C -1.6873(6) 0.4680(5) -0.3735(3) 0.079(3) Uani 1 d . .
H27A H -1.7570(6) 0.4402(5) -0.3683(3) 0.095 Uiso 1 calc R .
C28 C -1.5837(6) 0.4721(4) -0.3311(3) 0.067(2) Uani 1 d . .
H28A H -1.5844(6) 0.4470(4) -0.2971(3) 0.080 Uiso 1 calc R .
N1 N -1.7137(5) 0.4797(3) -0.1000(2) 0.0545(15) Uani 1 d . .
C29 C -1.7161(7) 0.5590(4) -0.0933(3) 0.069(2) Uani 1 d . .
H29A H -1.6820(7) 0.5801(4) -0.1253(3) 0.083 Uiso 1 calc R .
H29B H -1.8043(7) 0.5739(4) -0.0963(3) 0.083 Uiso 1 calc R .
C30 C -1.6458(7) 0.5881(4) -0.0397(3) 0.080(2) Uani 1 d . .
H30A H -1.6538(7) 0.6388(4) -0.0400(3) 0.120 Uiso 1 calc R .
H30B H -1.5576(7) 0.5753(4) -0.0366(3) 0.120 Uiso 1 calc R .
H30C H -1.6802(7) 0.5691(4) -0.0075(3) 0.120 Uiso 1 calc R .
C31 C -1.8051(7) 0.4563(6) -0.1507(3) 0.100(3) Uani 1 d . .
H31A H -1.8897(7) 0.4721(6) -0.1460(3) 0.120 Uiso 1 calc R .
H31B H -1.8061(7) 0.4049(6) -0.1517(3) 0.120 Uiso 1 calc R .
C32 C -1.7757(9) 0.4834(8) -0.2072(4) 0.146(5) Uani 1 d . .
H32A H -1.8386(9) 0.4662(8) -0.2378(4) 0.219 Uiso 1 calc R .
H32B H -1.6930(9) 0.4670(8) -0.2129(4) 0.219 Uiso 1 calc R .
H32C H -1.7767(9) 0.5343(8) -0.2071(4) 0.219 Uiso 1 calc R .
C33 C -1.7491(6) 0.4440(4) -0.0473(3) 0.071(2) Uani 1 d . .
H33A H -1.6853(6) 0.4558(4) -0.0146(3) 0.085 Uiso 1 calc R .
H33B H -1.7467(6) 0.3931(4) -0.0527(3) 0.085 Uiso 1 calc R .
C34 C -1.8784(6) 0.4639(4) -0.0333(3) 0.063(2) Uani 1 d . .
H34A H -1.8933(6) 0.4390(4) 0.0006(3) 0.095 Uiso 1 calc R .
H34B H -1.9428(6) 0.4512(4) -0.0649(3) 0.095 Uiso 1 calc R .
H34C H -1.8814(6) 0.5141(4) -0.0267(3) 0.095 Uiso 1 calc R .
C35 C -1.5791(6) 0.4590(4) -0.1050(3) 0.071(2) Uani 1 d . .
H35A H -1.5532(6) 0.4847(4) -0.1370(3) 0.085 Uiso 1 calc R .
H35B H -1.5237(6) 0.4737(4) -0.0703(3) 0.085 Uiso 1 calc R .
C36 C -1.5598(8) 0.3810(5) -0.1140(5) 0.109(3) Uani 1 d . .
H36A H -1.4720(8) 0.3722(5) -0.1168(5) 0.164 Uiso 1 calc R .
H36B H -1.6123(8) 0.3660(5) -0.1489(5) 0.164 Uiso 1 calc R .
H36C H -1.5828(8) 0.3550(5) -0.0821(5) 0.164 Uiso 1 calc R .
N2 N -1.1861(8) 0.2723(4) -0.2304(3) 0.081(2) Uani 1 d . .
C37A C -1.2893(50) 0.3354(19) -0.2521(16) 0.229(19) Uani 0.50 d P 1
H37A H -1.3155(50) 0.3562(19) -0.2181(16) 0.275 Uiso 0.50 calc PR 1
H37B H -1.2441(50) 0.3720(19) -0.2697(16) 0.275 Uiso 0.50 calc PR 1
C38A C -1.3900(26) 0.3212(23) -0.2870(14) 0.145(17) Uani 0.50 d P 1
H38A H -1.4394(26) 0.3636(23) -0.2953(14) 0.218 Uiso 0.50 calc PR 1
H38B H -1.4392(26) 0.2866(23) -0.2701(14) 0.218 Uiso 0.50 calc PR 1
H38C H -1.3673(26) 0.3026(23) -0.3220(14) 0.218 Uiso 0.50 calc PR 1
C39A C -1.0911(42) 0.3123(27) -0.1870(17) 0.290(27) Uani 0.50 d P 1
H39A H -1.1337(42) 0.3362(27) -0.1589(17) 0.349 Uiso 0.50 calc PR 1
H39B H -1.0450(42) 0.3472(27) -0.2061(17) 0.349 Uiso 0.50 calc PR 1
C40A C -0.9878(44) 0.2464(31) -0.1543(15) 0.240(29) Uani 0.50 d P 1
H40A H -0.9242(44) 0.2677(31) -0.1260(15) 0.361 Uiso 0.50 calc PR 1
H40B H -0.9472(44) 0.2232(31) -0.1830(15) 0.361 Uiso 0.50 calc PR 1
H40C H -1.0354(44) 0.2123(31) -0.1361(15) 0.361 Uiso 0.50 calc PR 1
C41A C -1.0922(42) 0.2442(36) -0.2743(26) 0.368(45) Uani 0.50 d P 1
H41A H -1.1383(42) 0.2147(36) -0.3043(26) 0.441 Uiso 0.50 calc PR 1
H41B H -1.0216(42) 0.2173(36) -0.2539(26) 0.441 Uiso 0.50 calc PR 1
C42A C -1.0415(42) 0.3170(25) -0.3016(11) 0.183(20) Uani 0.50 d P 1
H42A H -0.9850(42) 0.3049(25) -0.3282(11) 0.275 Uiso 0.50 calc PR 1
H42B H -0.9969(42) 0.3456(25) -0.2712(11) 0.275 Uiso 0.50 calc PR 1
H42C H -1.1128(42) 0.3430(25) -0.3213(11) 0.275 Uiso 0.50 calc PR 1
C43A C -1.2248(56) 0.2075(18) -0.2154(17) 0.236(24) Uani 0.50 d P 1
H43A H -1.1517(56) 0.1783(18) -0.2009(17) 0.283 Uiso 0.50 calc PR 1
H43B H -1.2726(56) 0.1840(18) -0.2486(17) 0.283 Uiso 0.50 calc PR 1
C44A C -1.3049(44) 0.2176(32) -0.1712(17) 0.217(30) Uani 0.50 d P 1
H44A H -1.3338(44) 0.1723(32) -0.1596(17) 0.326 Uiso 0.50 calc PR 1
H44B H -1.3770(44) 0.2463(32) -0.1861(17) 0.326 Uiso 0.50 calc PR 1
H44C H -1.2566(44) 0.2408(32) -0.1385(17) 0.326 Uiso 0.50 calc PR 1
C37B C -1.2852(19) 0.2514(15) -0.2790(8) 0.093(8) Uani 0.50 d P 2
H37C H -1.2388(19) 0.2313(15) -0.3075(8) 0.112 Uiso 0.50 calc PR 2
H37D H -1.3301(19) 0.2122(15) -0.2646(8) 0.112 Uiso 0.50 calc PR 2
C38B C -1.3587(56) 0.2837(21) -0.3031(15) 0.226(35) Uani 0.50 d P 2
H38D H -1.4087(56) 0.2553(21) -0.3321(15) 0.338 Uiso 0.50 calc PR 2
H38E H -1.3202(56) 0.3220(21) -0.3211(15) 0.338 Uiso 0.50 calc PR 2
H38F H -1.4126(56) 0.3026(21) -0.2776(15) 0.338 Uiso 0.50 calc PR 2
C39B C -1.0970(24) 0.2113(15) -0.2185(16) 0.137(14) Uani 0.50 d P 2
H39C H -1.1479(24) 0.1743(15) -0.2047(16) 0.165 Uiso 0.50 calc PR 2
H39D H -1.0824(24) 0.1958(15) -0.2563(16) 0.165 Uiso 0.50 calc PR 2
C40B C -0.9928(45) 0.2059(28) -0.1884(18) 0.234(32) Uani 0.50 d P 2
H40D H -0.9616(45) 0.1584(28) -0.1908(18) 0.351 Uiso 0.50 calc PR 2
H40E H -1.0007(45) 0.2166(28) -0.1493(18) 0.351 Uiso 0.50 calc PR 2
H40F H -0.9343(45) 0.2386(28) -0.2016(18) 0.351 Uiso 0.50 calc PR 2
C41B C -1.1302(18) 0.3389(8) -0.2354(7) 0.065(4) Uani 0.50 d P 2
H41C H -1.0856(18) 0.3525(8) -0.1978(7) 0.078 Uiso 0.50 calc PR 2
H41D H -1.1978(18) 0.3732(8) -0.2461(7) 0.078 Uiso 0.50 calc PR 2
C42B C -1.0400(25) 0.3443(11) -0.2771(8) 0.071(6) Uani 0.50 d P 2
H42D H -1.0076(25) 0.3918(11) -0.2771(8) 0.107 Uiso 0.50 calc PR 2
H42E H -1.0832(25) 0.3327(11) -0.3149(8) 0.107 Uiso 0.50 calc PR 2
H42F H -0.9707(25) 0.3119(11) -0.2665(8) 0.107 Uiso 0.50 calc PR 2
C43B C -1.2591(20) 0.2800(9) -0.1787(6) 0.082(6) Uani 0.50 d P 2
H43C H -1.3153(20) 0.3206(9) -0.1860(6) 0.098 Uiso 0.50 calc PR 2
H43D H -1.1975(20) 0.2910(9) -0.1450(6) 0.098 Uiso 0.50 calc PR 2
C44B C -1.3403(32) 0.2160(12) -0.1636(13) 0.081(8) Uani 0.50 d P 2
H44D H -1.3803(32) 0.2278(12) -0.1309(13) 0.121 Uiso 0.50 calc PR 2
H44E H -1.2862(32) 0.1754(12) -0.1546(13) 0.121 Uiso 0.50 calc PR 2
H44F H -1.4045(32) 0.2052(12) -0.1958(13) 0.121 Uiso 0.50 calc PR 2
O1 O -1.7132(13) 0.2874(8) -0.2493(7) 0.240(6) Uiso 1 d D .
C1S C -1.6936(26) 0.1844(14) -0.2822(12) 0.349(15) Uiso 1 d D .
H1SA H -1.7499(26) 0.1443(14) -0.2861(12) 0.419 Uiso 1 d R .
H1SB H -1.6085(26) 0.1661(14) -0.2781(12) 0.419 Uiso 1 d R .
C2S C -1.7052(30) 0.2228(18) -0.2279(12) 0.371(17) Uiso 1 d D .
H2SA H -1.7821(30) 0.2104(18) -0.2135(12) 0.445 Uiso 1 d R .
H2SB H -1.6323(30) 0.2174(18) -0.1986(12) 0.445 Uiso 1 d R .
C3S C -1.7228(19) 0.2315(11) -0.3394(7) 0.228(8) Uiso 1 d D .
H3SA H -1.6522(19) 0.2319(11) -0.3604(7) 0.274 Uiso 1 d R .
H3SB H -1.8013(19) 0.2199(11) -0.3637(7) 0.274 Uiso 1 d R .
C4S C -1.7177(23) 0.2933(13) -0.3076(11) 0.298(12) Uiso 1 d D .
H4SA H -1.7983(23) 0.3150(13) -0.3215(11) 0.358 Uiso 1 d R .
H4SB H -1.6543(23) 0.3255(13) -0.3172(11) 0.358 Uiso 1 d R .

loop_
_atom_type_symbol
_atom_type_description
_atom_type_scat_dispersion_real
_atom_type_scat_dispersion_imag
_atom_type_scat_source
C C 0.0033 0.0016 'International Tables Vol C Tables 4.2.6.8 and 6.1.1.4'
H H 0.0000 0.0000 'International Tables Vol C Tables 4.2.6.8 and 6.1.1.4'
N N 0.0061 0.0033 'International Tables Vol C Tables 4.2.6.8 and 6.1.1.4'
O O 0.0106 0.0060 'International Tables Vol C Tables 4.2.6.8 and 6.1.1.4'
S S 0.1246 0.1234 'International Tables Vol C Tables 4.2.6.8 and 6.1.1.4'
W W -0.8490 6.8722 'International Tables Vol C Tables 4.2.6.8 and 6.1.1.4'

loop_
_geom_angle_atom_site_label_1
_geom_angle_atom_site_label_2
_geom_angle_atom_site_label_3
_geom_angle
_geom_angle_site_symmetry_1
_geom_angle_site_symmetry_3
_geom_angle_publ_flag
S5 W1 S1 109.15(7) . . ?
S5 W1 S4 109.68(7) . . ?
S1 W1 S4 84.83(6) . . ?
S5 W1 S3 110.28(7) . . ?
S1 W1 S3 140.57(7) . . ?
S4 W1 S3 82.15(5) . . ?
S5 W1 S2 110.32(7) . . ?
S1 W1 S2 82.10(6) . . ?
S4 W1 S2 140.00(7) . . ?
S3 W1 S2 84.41(6) . . ?
C1 S1 W1 109.5(2) . . ?
C8 S2 W1 109.4(2) . . ?
C15 S3 W1 109.3(2) . . ?
C22 S4 W1 109.5(2) . . ?
C8 C1 C2 126.9(6) . . ?
C8 C1 S1 118.5(5) . . ?
C2 C1 S1 114.6(5) . . ?
C3 C2 C7 115.9(7) . . ?
C3 C2 C1 121.4(7) . . ?
C7 C2 C1 122.6(6) . . ?
C2 C3 C4 122.5(9) . . ?
C5 C4 C3 119.5(9) . . ?
C4 C5 C6 120.7(8) . . ?
C5 C6 C7 118.5(9) . . ?
C6 C7 C2 122.8(8) . . ?
C1 C8 C9 126.8(6) . . ?
C1 C8 S2 119.4(5) . . ?
C9 C8 S2 113.7(4) . . ?
C14 C9 C10 118.4(7) . . ?
C14 C9 C8 121.7(6) . . ?
C10 C9 C8 119.9(7) . . ?
C9 C10 C11 120.2(8) . . ?
C12 C11 C10 120.2(8) . . ?
C11 C12 C13 119.9(8) . . ?
C14 C13 C12 120.1(8) . . ?
C13 C14 C9 121.1(7) . . ?
C22 C15 C16 126.7(6) . . ?
C22 C15 S3 118.9(5) . . ?
C16 C15 S3 114.4(4) . . ?
C21 C16 C17 117.5(6) . . ?
C21 C16 C15 122.7(5) . . ?
C17 C16 C15 119.7(6) . . ?
C18 C17 C16 120.0(6) . . ?
C19 C18 C17 120.9(6) . . ?
C18 C19 C20 119.9(6) . . ?
C19 C20 C21 119.7(7) . . ?
C16 C21 C20 122.0(6) . . ?
C15 C22 C23 127.0(5) . . ?
C15 C22 S4 119.3(5) . . ?
C23 C22 S4 113.5(4) . . ?
C28 C23 C24 116.9(6) . . ?
C28 C23 C22 121.0(6) . . ?
C24 C23 C22 122.0(6) . . ?
C25 C24 C23 120.7(7) . . ?
C26 C25 C24 120.5(7) . . ?
C25 C26 C27 120.4(7) . . ?
C26 C27 C28 119.4(7) . . ?
C23 C28 C27 122.1(7) . . ?
C31 N1 C29 111.0(7) . . ?
C31 N1 C35 111.8(5) . . ?
C29 N1 C35 107.3(5) . . ?
C31 N1 C33 108.3(5) . . ?
C29 N1 C33 110.3(5) . . ?
C35 N1 C33 108.1(5) . . ?
C30 C29 N1 116.5(6) . . ?
N1 C31 C32 114.3(7) . . ?
N1 C33 C34 114.9(6) . . ?
C36 C35 N1 114.6(6) . . ?
C41B N2 C37B 115.6(13) . . ?
C41B N2 C39B 116.3(14) . . ?
C37B N2 C39B 107.1(19) . . ?
C43A N2 C39A 118.1(25) . . ?
C41B N2 C43B 104.6(10) . . ?
C37B N2 C43B 104.4(12) . . ?
C39B N2 C43B 107.9(14) . . ?
C43A N2 C41A 96.4(29) . . ?
C39A N2 C41A 100.3(24) . . ?
C43A N2 C37A 121.3(28) . . ?
C39A N2 C37A 101.0(25) . . ?
C41A N2 C37A 118.7(33) . . ?
C38A C37A N2 120.1(35) . . ?
N2 C39A C40A 104.4(32) . . ?
N2 C41A C42A 104.3(37) . . ?
N2 C43A C44A 107.6(33) . . ?
C38B C37B N2 128.7(33) . . ?
C40B C39B N2 131.6(41) . . ?
N2 C41B C42B 116.4(14) . . ?
N2 C43B C44B 118.1(14) . . ?
C2S O1 C4S 116.7(21) . . ?
C2S C1S C3S 115.0(23) . . ?
O1 C2S C1S 97.4(23) . . ?
C4S C3S C1S 91.5(16) . . ?
O1 C4S C3S 117.8(20) . . ?

loop_
_geom_bond_atom_site_label_1
_geom_bond_atom_site_label_2
_geom_bond_distance
_geom_bond_site_symmetry_2
_geom_bond_publ_flag
W1 S5 2.162(2) . ?
W1 S1 2.345(2) . ?
W1 S4 2.346(2) . ?
W1 S3 2.3457(15) . ?
W1 S2 2.353(2) . ?
S1 C1 1.797(7) . ?
S2 C8 1.784(7) . ?
S3 C15 1.793(6) . ?
S4 C22 1.781(6) . ?
C1 C8 1.350(8) . ?
C1 C2 1.481(9) . ?
C2 C3 1.381(10) . ?
C2 C7 1.393(10) . ?
C3 C4 1.383(11) . ?
C4 C5 1.365(12) . ?
C5 C6 1.376(13) . ?
C6 C7 1.385(10) . ?
C8 C9 1.486(9) . ?
C9 C14 1.388(9) . ?
C9 C10 1.395(10) . ?
C10 C11 1.399(11) . ?
C11 C12 1.359(13) . ?
C12 C13 1.395(12) . ?
C13 C14 1.368(10) . ?
C15 C22 1.346(8) . ?
C15 C16 1.493(8) . ?
C16 C21 1.376(9) . ?
C16 C17 1.408(8) . ?
C17 C18 1.401(9) . ?
C18 C19 1.354(10) . ?
C19 C20 1.383(9) . ?
C20 C21 1.387(9) . ?
C22 C23 1.488(9) . ?
C23 C28 1.374(9) . ?
C23 C24 1.414(9) . ?
C24 C25 1.368(10) . ?
C25 C26 1.363(11) . ?
C26 C27 1.366(10) . ?
C27 C28 1.383(9) . ?
N1 C31 1.499(9) . ?
N1 C29 1.521(9) . ?
N1 C35 1.521(8) . ?
N1 C33 1.525(8) . ?
C29 C30 1.484(10) . ?
C31 C32 1.519(12) . ?
C33 C34 1.525(9) . ?
C35 C36 1.521(10) . ?
N2 C43A 1.37(4) . ?
N2 C41B 1.42(2) . ?
N2 C37B 1.50(2) . ?
N2 C39B 1.50(3) . ?
N2 C39A 1.54(3) . ?
N2 C43B 1.56(2) . ?
N2 C41A 1.65(3) . ?
N2 C37A 1.66(5) . ?
C37A C38A 1.29(5) . ?
C39A C40A 1.77(7) . ?
C41A C42A 1.66(7) . ?
C43A C44A 1.47(6) . ?
C37B C38B 1.09(6) . ?
C39B C40B 1.24(4) . ?
C41B C42B 1.49(3) . ?
C43B C44B 1.57(3) . ?
O1 C2S 1.33(3) . ?
O1 C4S 1.38(2) . ?
C1S C2S 1.51(3) . ?
C1S C3S 1.62(2) . ?
C3S C4S 1.40(2) . ?
